data_4324633
loop_
_publ_author_name
'Yuanbiao Huang'
'Tianfu Liu'
'Jingxiang Lin'
'Jian L\"u'
'Zujin Lin'
'Rong Cao'

_publ_section_title
;
 Homochiral Nickel Coordination Polymers Based on Salen(Ni)
 Metalloligands: Synthesis, Structure, and Catalytic Alkene Epoxidation
;
_journal_name_full 'Inorganic Chemistry'
_journal_page_first 2191
_journal_page_last 2198
_journal_paper_doi 10.1021/ic102181h
_journal_volume 50
_journal_year 2011
_chemical_absolute_configuration rm
_chemical_formula_sum 'C41 H49 N5 Ni O3'
_chemical_formula_weight 718.56
_chemical_name_systematic
; 
 ? 
;
_space_group_IT_number 4
_symmetry_cell_setting monoclinic
_symmetry_space_group_name_Hall 'P 2yb'
_symmetry_space_group_name_H-M 'P 1 21 1'
_atom_sites_solution_hydrogens geom
_atom_sites_solution_primary direct
_atom_sites_solution_secondary difmap
_audit_creation_method SHELXL-97
_cell_angle_alpha 90.00
_cell_angle_beta 106.721(5)
_cell_angle_gamma 90.00
_cell_formula_units_Z 4
_cell_length_a 9.789(3)
_cell_length_b 24.528(8)
_cell_length_c 16.262(5)
_cell_measurement_temperature 298(2)
_cell_volume 3739(2)
_computing_structure_refinement 'SHELXL-97 (Sheldrick, 1997)'
_computing_structure_solution 'SHELXS-97 (Sheldrick, 1990)'
_diffrn_ambient_temperature 298(2)
_diffrn_measured_fraction_theta_full 0.994
_diffrn_measured_fraction_theta_max 0.994
_diffrn_radiation_monochromator graphite
_diffrn_radiation_source 'fine-focus sealed tube'
_diffrn_radiation_type MoK\a
_diffrn_radiation_wavelength 0.71073
_diffrn_reflns_av_R_equivalents 0.0477
_diffrn_reflns_av_sigmaI/netI 0.0786
_diffrn_reflns_limit_h_max 12
_diffrn_reflns_limit_h_min -12
_diffrn_reflns_limit_k_max 30
_diffrn_reflns_limit_k_min -31
_diffrn_reflns_limit_l_max 21
_diffrn_reflns_limit_l_min -15
_diffrn_reflns_number 29394
_diffrn_reflns_theta_full 27.46
_diffrn_reflns_theta_max 27.46
_diffrn_reflns_theta_min 2.17
_exptl_absorpt_coefficient_mu 0.563
_exptl_absorpt_correction_T_max 0.956
_exptl_absorpt_correction_T_min 0.935
_exptl_absorpt_correction_type empirical
_exptl_absorpt_process_details 'CrystalClear (Rigaku/MSC Inc., 2005)'
_exptl_crystal_colour red
_exptl_crystal_density_diffrn 1.276
_exptl_crystal_description needle
_exptl_crystal_F_000 1528
_exptl_crystal_size_max 0.12
_exptl_crystal_size_mid 0.10
_exptl_crystal_size_min 0.08
_refine_diff_density_max 0.239
_refine_diff_density_min -0.376
_refine_diff_density_rms 0.045
_refine_ls_abs_structure_details 'Flack H D (1983), Acta Cryst. A39, 876-881'
_refine_ls_abs_structure_Flack 0.002(13)
_refine_ls_extinction_method none
_refine_ls_goodness_of_fit_ref 0.992
_refine_ls_hydrogen_treatment constr
_refine_ls_matrix_type full
_refine_ls_number_parameters 917
_refine_ls_number_reflns 15131
_refine_ls_number_restraints 1
_refine_ls_restrained_S_all 0.992
_refine_ls_R_factor_all 0.0890
_refine_ls_R_factor_gt 0.0524
_refine_ls_shift/su_max 0.001
_refine_ls_shift/su_mean 0.000
_refine_ls_structure_factor_coef Fsqd
_refine_ls_weighting_details 'calc w=1/[\s^2^(Fo^2^)+(0.0450P)^2^+0.0000P] where P=(Fo^2^+2Fc^2^)/3'
_refine_ls_weighting_scheme calc
_refine_ls_wR_factor_gt 0.0989
_refine_ls_wR_factor_ref 0.1164
_reflns_number_gt 9468
_reflns_number_total 15131
_reflns_threshold_expression >2sigma(I)
_cod_data_source_file ic102181h_si_001_1.cif
_cod_data_source_block 1S
_cod_database_code 4324633

loop_
_symmetry_equiv_pos_as_xyz
'x, y, z'
'-x, y+1/2, -z'

loop_
_atom_site_label
_atom_site_type_symbol
_atom_site_fract_x
_atom_site_fract_y
_atom_site_fract_z
_atom_site_U_iso_or_equiv
_atom_site_adp_type
_atom_site_occupancy
_atom_site_symmetry_multiplicity
_atom_site_calc_flag
_atom_site_refinement_flags
Ni1 Ni 0.62546(6) 0.22147(2) 0.60349(3) 0.04906(16) Uani 1 1 d .
O2 O 0.6953(3) 0.28428(14) 0.5701(2) 0.0567(9) Uani 1 1 d .
O1 O 0.5352(3) 0.26609(14) 0.66372(18) 0.0528(8) Uani 1 1 d .
N2 N 0.5798(4) 0.15807(17) 0.6502(2) 0.0483(10) Uani 1 1 d .
C9 C 0.4685(5) 0.2528(2) 0.7206(3) 0.0457(11) Uani 1 1 d .
C25 C 0.7816(5) 0.2916(2) 0.5220(3) 0.0478(11) Uani 1 1 d .
C18 C 0.5632(6) 0.0544(2) 0.6219(3) 0.0664(15) Uani 1 1 d .
H18A H 0.4620 0.0574 0.5875 0.080 Uiso 1 1 calc R
H18B H 0.5660 0.0460 0.6819 0.080 Uiso 1 1 calc R
C34 C 1.0379(5) 0.3172(2) 0.3499(3) 0.0514(12) Uani 1 1 d .
C3 C 0.3071(4) 0.2166(2) 0.9359(3) 0.0516(11) Uani 1 1 d .
C27 C 0.9210(5) 0.3500(2) 0.4593(3) 0.0529(12) Uani 1 1 d .
H27 H 0.9592 0.3851 0.4545 0.064 Uiso 1 1 calc R
C23 C 0.7673(5) 0.1929(2) 0.4812(3) 0.0531(13) Uani 1 1 d .
H23 H 0.7901 0.1660 0.4452 0.064 Uiso 1 1 calc R
N3 N 0.6933(4) 0.17776(15) 0.5319(2) 0.0501(9) Uani 1 1 d .
C26 C 0.8379(5) 0.3440(2) 0.5135(3) 0.0530(12) Uani 1 1 d .
C28 C 0.9534(5) 0.3069(2) 0.4101(3) 0.0509(11) Uani 1 1 d .
C10 C 0.4655(5) 0.1986(2) 0.7497(3) 0.0496(12) Uani 1 1 d .
N4 N 1.1961(4) 0.3386(2) 0.2332(3) 0.0672(12) Uani 1 1 d .
C16 C 0.5206(5) 0.1543(2) 0.7122(3) 0.0575(14) Uani 1 1 d .
H16 H 0.5137 0.1189 0.7345 0.069 Uiso 1 1 calc R
C24 C 0.8170(5) 0.2474(2) 0.4759(3) 0.0478(11) Uani 1 1 d .
C37 C 1.2290(5) 0.3611(2) 0.3105(3) 0.0595(13) Uani 1 1 d .
H37 H 1.3087 0.3849 0.3261 0.071 Uiso 1 1 calc R
C6 C 0.3562(4) 0.2270(2) 0.8583(3) 0.0515(11) Uani 1 1 d .
C11 C 0.4086(5) 0.1866(2) 0.8181(3) 0.0560(13) Uani 1 1 d .
H11 H 0.4067 0.1499 0.8365 0.067 Uiso 1 1 calc R
C29 C 0.9016(5) 0.2562(2) 0.4196(3) 0.0540(12) Uani 1 1 d .
H29 H 0.9227 0.2264 0.3879 0.065 Uiso 1 1 calc R
C30 C 0.8021(6) 0.3935(2) 0.5625(3) 0.0620(14) Uani 1 1 d .
C8 C 0.3986(4) 0.2949(2) 0.7553(3) 0.0490(11) Uani 1 1 d .
C4 C 0.2570(5) 0.1663(2) 0.9523(3) 0.0604(14) Uani 1 1 d .
H4 H 0.2515 0.1370 0.9134 0.072 Uiso 1 1 calc R
C36 C 1.0847(6) 0.3053(3) 0.2148(3) 0.0727(16) Uani 1 1 d .
H36 H 1.0587 0.2884 0.1599 0.087 Uiso 1 1 calc R
C7 C 0.3471(5) 0.2806(2) 0.8231(3) 0.0572(13) Uani 1 1 d .
H7 H 0.3031 0.3082 0.8477 0.069 Uiso 1 1 calc R
C12 C 0.3789(5) 0.3528(2) 0.7174(3) 0.0548(12) Uani 1 1 d .
C22 C 0.6376(5) 0.12134(16) 0.5279(2) 0.0512(10) Uani 1 1 d .
H22 H 0.5361 0.1218 0.4915 0.061 Uiso 1 1 calc R
C38 C 1.1556(5) 0.3522(2) 0.3695(3) 0.0575(13) Uani 1 1 d .
H38 H 1.1848 0.3698 0.4237 0.069 Uiso 1 1 calc R
C19 C 0.6357(6) 0.0088(2) 0.5862(4) 0.0801(18) Uani 1 1 d .
H19B H 0.7333 0.0032 0.6247 0.096 Uiso 1 1 calc R
H19A H 0.5818 -0.0255 0.5847 0.096 Uiso 1 1 calc R
C35 C 1.0040(6) 0.2936(3) 0.2689(3) 0.0695(16) Uani 1 1 d .
H35 H 0.9253 0.2694 0.2511 0.083 Uiso 1 1 calc R
N1 N 0.2220(5) 0.1979(2) 1.0845(3) 0.0740(14) Uani 1 1 d .
C2 C 0.3159(5) 0.2566(2) 0.9971(3) 0.0634(14) Uani 1 1 d .
H2 H 0.3526 0.2915 0.9896 0.076 Uiso 1 1 calc R
C1 C 0.2720(6) 0.2464(3) 1.0686(3) 0.0723(16) Uani 1 1 d .
H1 H 0.2773 0.2751 1.1087 0.087 Uiso 1 1 calc R
C20 C 0.6434(6) 0.0219(2) 0.4969(3) 0.0803(16) Uani 1 1 d .
H20A H 0.5457 0.0227 0.4570 0.096 Uiso 1 1 calc R
H20B H 0.6971 -0.0072 0.4777 0.096 Uiso 1 1 calc R
C21 C 0.7160(6) 0.0770(2) 0.4927(3) 0.0700(15) Uani 1 1 d .
H21B H 0.8173 0.0755 0.5273 0.084 Uiso 1 1 calc R
H21A H 0.7124 0.0854 0.4326 0.084 Uiso 1 1 calc R
C17 C 0.6385(5) 0.1078(2) 0.6190(3) 0.0519(12) Uani 1 1 d .
H17 H 0.7402 0.1036 0.6541 0.062 Uiso 1 1 calc R
C31 C 0.8529(6) 0.3814(2) 0.6596(3) 0.0755(16) Uani 1 1 d .
H31A H 0.8069 0.3480 0.6716 0.113 Uiso 1 1 calc R
H31C H 0.8275 0.4119 0.6912 0.113 Uiso 1 1 calc R
H31B H 0.9567 0.3764 0.6778 0.113 Uiso 1 1 calc R
C15 C 0.5238(6) 0.3805(3) 0.7272(3) 0.0723(16) Uani 1 1 d .
H15A H 0.5822 0.3574 0.7015 0.108 Uiso 1 1 calc R
H15C H 0.5730 0.3859 0.7882 0.108 Uiso 1 1 calc R
H15B H 0.5085 0.4159 0.6980 0.108 Uiso 1 1 calc R
C5 C 0.2146(6) 0.1590(3) 1.0262(3) 0.0689(15) Uani 1 1 d .
H5 H 0.1785 0.1243 1.0356 0.083 Uiso 1 1 calc R
C14 C 0.2931(6) 0.3495(3) 0.6215(3) 0.0792(17) Uani 1 1 d .
H14A H 0.3439 0.3262 0.5911 0.119 Uiso 1 1 calc R
H14C H 0.2826 0.3862 0.5965 0.119 Uiso 1 1 calc R
H14B H 0.1986 0.3341 0.6162 0.119 Uiso 1 1 calc R
C13 C 0.2925(7) 0.3892(3) 0.7617(4) 0.0858(19) Uani 1 1 d .
H13B H 0.2753 0.4247 0.7329 0.129 Uiso 1 1 calc R
H13C H 0.3463 0.3943 0.8221 0.129 Uiso 1 1 calc R
H13A H 0.2010 0.3717 0.7582 0.129 Uiso 1 1 calc R
C33 C 0.8796(9) 0.4460(3) 0.5478(5) 0.109(3) Uani 1 1 d .
H33B H 0.9828 0.4396 0.5646 0.163 Uiso 1 1 calc R
H33C H 0.8581 0.4757 0.5824 0.163 Uiso 1 1 calc R
H33A H 0.8470 0.4560 0.4869 0.163 Uiso 1 1 calc R
C32 C 0.6410(7) 0.4030(3) 0.5322(4) 0.089(2) Uani 1 1 d .
H32B H 0.6110 0.4099 0.4703 0.133 Uiso 1 1 calc R
H32C H 0.6169 0.4346 0.5623 0.133 Uiso 1 1 calc R
H32A H 0.5917 0.3706 0.5447 0.133 Uiso 1 1 calc R
Ni2 Ni 0.84465(6) 0.13557(2) 0.88579(3) 0.04832(15) Uani 1 1 d .
O3 O 0.7728(3) 0.07109(14) 0.9153(2) 0.0547(8) Uani 1 1 d .
O4 O 0.9467(3) 0.09203(14) 0.83189(19) 0.0545(9) Uani 1 1 d .
N7 N 0.9090(4) 0.19933(16) 0.8500(2) 0.0493(10) Uani 1 1 d .
N6 N 0.7523(4) 0.17919(15) 0.9457(2) 0.0482(9) Uani 1 1 d .
C63 C 1.0064(5) 0.1062(2) 0.7724(3) 0.0504(13) Uani 1 1 d .
C48 C 0.6501(5) 0.1074(2) 1.0110(3) 0.0475(11) Uani 1 1 d .
C41 C 0.4392(5) 0.0355(2) 1.1420(3) 0.0498(11) Uani 1 1 d .
C72 C 1.1573(5) 0.1437(2) 0.5535(3) 0.0546(12) Uani 1 1 d .
C54 C 0.6816(5) 0.1627(2) 0.9965(3) 0.0515(12) Uani 1 1 d .
H54 H 0.6471 0.1899 1.0271 0.062 Uiso 1 1 calc R
C46 C 0.6478(5) 0.0091(2) 0.9794(3) 0.0491(11) Uani 1 1 d .
C61 C 0.9603(5) 0.2044(2) 0.7857(3) 0.0501(12) Uani 1 1 d .
H61 H 0.9712 0.2403 0.7666 0.060 Uiso 1 1 calc R
C62 C 1.0018(5) 0.1603(2) 0.7412(3) 0.0510(12) Uani 1 1 d .
C47 C 0.6934(5) 0.0640(2) 0.9669(3) 0.0498(11) Uani 1 1 d .
C44 C 0.5252(5) 0.0455(2) 1.0816(3) 0.0522(12) Uani 1 1 d .
C67 C 1.0536(5) 0.1725(2) 0.6702(3) 0.0555(13) Uani 1 1 d .
H67 H 1.0494 0.2089 0.6499 0.067 Uiso 1 1 calc R
C45 C 0.5648(5) 0.0033(2) 1.0357(3) 0.0537(12) Uani 1 1 d .
H45 H 0.5327 -0.0324 1.0435 0.064 Uiso 1 1 calc R
C50 C 0.6950(6) -0.0387(2) 0.9350(3) 0.0632(14) Uani 1 1 d .
C43 C 0.2524(6) -0.0079(3) 1.1848(4) 0.0758(16) Uani 1 1 d .
H43 H 0.1771 -0.0338 1.1719 0.091 Uiso 1 1 calc R
C49 C 0.5696(5) 0.0973(2) 1.0686(3) 0.0527(12) Uani 1 1 d .
H49 H 0.5452 0.1270 1.0993 0.063 Uiso 1 1 calc R
C64 C 1.0822(5) 0.0657(2) 0.7374(3) 0.0522(12) Uani 1 1 d .
N5 N 0.2779(5) 0.0191(2) 1.2587(3) 0.0689(12) Uani 1 1 d .
C76 C 1.2136(5) 0.1933(3) 0.5396(3) 0.0640(15) Uani 1 1 d .
H76 H 1.2205 0.2223 0.5793 0.077 Uiso 1 1 calc R
C66 C 1.1092(5) 0.1330(2) 0.6304(3) 0.0538(11) Uani 1 1 d .
C42 C 0.3283(5) -0.0008(2) 1.1248(3) 0.0597(13) Uani 1 1 d .
H42 H 0.3032 -0.0210 1.0727 0.072 Uiso 1 1 calc R
C60 C 0.8977(5) 0.2464(2) 0.9046(3) 0.0518(12) Uani 1 1 d .
H60 H 0.9773 0.2427 0.9590 0.062 Uiso 1 1 calc R
C65 C 1.1257(5) 0.0804(2) 0.6675(3) 0.0560(13) Uani 1 1 d .
H65 H 1.1702 0.0533 0.6422 0.067 Uiso 1 1 calc R
N8 N 1.2536(5) 0.1625(3) 0.4077(3) 0.0808(15) Uani 1 1 d .
C74 C 1.1972(6) 0.1153(3) 0.4205(3) 0.0736(17) Uani 1 1 d .
H74 H 1.1901 0.0873 0.3791 0.088 Uiso 1 1 calc R
C57 C 0.7647(6) 0.3364(2) 0.9687(3) 0.0750(15) Uani 1 1 d .
H57A H 0.6796 0.3454 0.9205 0.090 Uiso 1 1 calc R
H57B H 0.7674 0.3619 1.0163 0.090 Uiso 1 1 calc R
C40 C 0.4694(5) 0.0636(2) 1.2194(3) 0.0637(14) Uani 1 1 d .
H40 H 0.5465 0.0886 1.2350 0.076 Uiso 1 1 calc R
C68 C 1.1147(5) 0.0094(2) 0.7786(3) 0.0599(14) Uani 1 1 d .
C53 C 0.8576(7) -0.0438(3) 0.9655(4) 0.088(2) Uani 1 1 d .
H53A H 0.8872 -0.0753 0.9377 0.132 Uiso 1 1 calc R
H53C H 0.8891 -0.0487 1.0279 0.132 Uiso 1 1 calc R
H53B H 0.9006 -0.0106 0.9503 0.132 Uiso 1 1 calc R
C39 C 0.3856(6) 0.0544(3) 1.2731(3) 0.0730(16) Uani 1 1 d .
H39 H 0.4063 0.0750 1.3247 0.088 Uiso 1 1 calc R
C52 C 0.6419(6) -0.0322(2) 0.8366(3) 0.0677(14) Uani 1 1 d .
H52B H 0.6807 -0.0617 0.8094 0.102 Uiso 1 1 calc R
H52C H 0.6737 0.0030 0.8203 0.102 Uiso 1 1 calc R
H52A H 0.5374 -0.0338 0.8176 0.102 Uiso 1 1 calc R
C59 C 0.9072(6) 0.3036(2) 0.8712(3) 0.0701(15) Uani 1 1 d .
H59A H 0.8286 0.3097 0.8180 0.084 Uiso 1 1 calc R
H59B H 0.9989 0.3083 0.8576 0.084 Uiso 1 1 calc R
C56 C 0.7498(6) 0.2778(2) 0.9986(3) 0.0670(15) Uani 1 1 d .
H56B H 0.8263 0.2700 1.0522 0.080 Uiso 1 1 calc R
H56A H 0.6567 0.2733 1.0104 0.080 Uiso 1 1 calc R
C58 C 0.8970(6) 0.3448(2) 0.9398(4) 0.0778(16) Uani 1 1 d .
H58B H 0.9824 0.3413 0.9900 0.093 Uiso 1 1 calc R
H58A H 0.8960 0.3821 0.9166 0.093 Uiso 1 1 calc R
C73 C 1.1476(5) 0.1040(3) 0.4908(3) 0.0710(15) Uani 1 1 d .
H73 H 1.1074 0.0694 0.4960 0.085 Uiso 1 1 calc R
C75 C 1.2597(6) 0.2006(3) 0.4679(4) 0.0783(18) Uani 1 1 d .
H75 H 1.2987 0.2351 0.4606 0.094 Uiso 1 1 calc R
C71 C 1.2019(7) -0.0265(3) 0.7347(4) 0.0896(19) Uani 1 1 d .
H71B H 1.2200 -0.0620 0.7636 0.134 Uiso 1 1 calc R
H71C H 1.2929 -0.0086 0.7381 0.134 Uiso 1 1 calc R
H71A H 1.1482 -0.0319 0.6743 0.134 Uiso 1 1 calc R
C70 C 0.9783(6) -0.0227(3) 0.7716(4) 0.0827(18) Uani 1 1 d .
H70B H 0.9173 -0.0020 0.7988 0.124 Uiso 1 1 calc R
H70C H 1.0025 -0.0579 0.8005 0.124 Uiso 1 1 calc R
H70A H 0.9274 -0.0287 0.7109 0.124 Uiso 1 1 calc R
C69 C 1.1994(6) 0.0139(3) 0.8732(3) 0.0803(18) Uani 1 1 d .
H69A H 1.1429 0.0337 0.9044 0.120 Uiso 1 1 calc R
H69C H 1.2885 0.0337 0.8783 0.120 Uiso 1 1 calc R
H69B H 1.2212 -0.0227 0.8975 0.120 Uiso 1 1 calc R
C55 C 0.7605(5) 0.23858(16) 0.9282(3) 0.0525(11) Uani 1 1 d .
H55 H 0.6801 0.2472 0.8760 0.063 Uiso 1 1 calc R
C51 C 0.6306(10) -0.0929(3) 0.9546(5) 0.126(3) Uani 1 1 d .
H51A H 0.5264 -0.0911 0.9331 0.189 Uiso 1 1 calc R
H51C H 0.6592 -0.0990 1.0168 0.189 Uiso 1 1 calc R
H51B H 0.6654 -0.1229 0.9263 0.189 Uiso 1 1 calc R
N9 N 0.9225(5) 0.0962(2) 0.2193(3) 0.0740(13) Uani 1 1 d .
N10 N 0.5481(5) 0.2599(2) 1.2678(3) 0.0713(13) Uani 1 1 d .
O6 O 0.8012(5) 0.1215(2) 0.3118(3) 0.1119(17) Uani 1 1 d .
C77 C 0.5967(7) 0.2259(4) 1.2188(4) 0.100(2) Uani 1 1 d .
H77 H 0.5750 0.1884 1.2231 0.120 Uiso 1 1 calc R
C80 C 0.8701(7) 0.1321(3) 0.2622(4) 0.0897(18) Uani 1 1 d .
H80 H 0.8874 0.1695 0.2537 0.108 Uiso 1 1 calc R
C79 C 0.5796(8) 0.3168(3) 1.2655(5) 0.110(2) Uani 1 1 d .
H79C H 0.6453 0.3278 1.3207 0.165 Uiso 1 1 calc R
H79B H 0.4911 0.3378 1.2546 0.165 Uiso 1 1 calc R
H79A H 0.6239 0.3236 1.2196 0.165 Uiso 1 1 calc R
C81 C 0.9025(7) 0.0383(3) 0.2275(4) 0.100(2) Uani 1 1 d .
H81C H 0.9937 0.0215 0.2583 0.150 Uiso 1 1 calc R
H81B H 0.8673 0.0220 0.1703 0.150 Uiso 1 1 calc R
H81A H 0.8330 0.0322 0.2595 0.150 Uiso 1 1 calc R
C78 C 0.4633(7) 0.2409(4) 1.3221(4) 0.113(3) Uani 1 1 d .
H78B H 0.3691 0.2583 1.3042 0.170 Uiso 1 1 calc R
H78C H 0.5113 0.2504 1.3820 0.170 Uiso 1 1 calc R
H78A H 0.4521 0.2012 1.3166 0.170 Uiso 1 1 calc R
C82 C 1.0043(7) 0.1137(4) 0.1619(4) 0.116(3) Uani 1 1 d .
H82C H 1.1022 0.1000 0.1832 0.173 Uiso 1 1 calc R
H82B H 1.0057 0.1536 0.1597 0.173 Uiso 1 1 calc R
H82A H 0.9600 0.0993 0.1042 0.173 Uiso 1 1 calc R
O5 O 0.6644(5) 0.2365(3) 1.1701(3) 0.1176(19) Uani 1 1 d .

loop_
_atom_site_aniso_label
_atom_site_aniso_U_11
_atom_site_aniso_U_22
_atom_site_aniso_U_33
_atom_site_aniso_U_23
_atom_site_aniso_U_13
_atom_site_aniso_U_12
Ni1 0.0547(3) 0.0483(4) 0.0470(3) 0.0006(3) 0.0192(2) -0.0006(3)
O2 0.068(2) 0.052(2) 0.0612(19) 0.0012(16) 0.0369(16) 0.0007(16)
O1 0.062(2) 0.052(2) 0.0514(17) 0.0006(16) 0.0264(15) 0.0010(16)
N2 0.048(2) 0.055(3) 0.039(2) 0.0031(18) 0.0082(16) -0.0014(18)
C9 0.046(3) 0.051(3) 0.042(2) 0.001(2) 0.0165(19) -0.002(2)
C25 0.059(3) 0.049(3) 0.042(2) 0.000(2) 0.0245(19) -0.003(2)
C18 0.086(4) 0.051(3) 0.056(3) 0.007(2) 0.010(2) -0.009(3)
C34 0.054(3) 0.053(3) 0.051(3) 0.002(2) 0.022(2) 0.007(2)
C3 0.043(2) 0.069(3) 0.045(2) 0.003(2) 0.0162(17) -0.007(2)
C27 0.065(3) 0.048(3) 0.052(3) 0.010(2) 0.026(2) -0.004(2)
C23 0.056(3) 0.051(3) 0.054(3) -0.005(2) 0.018(2) 0.005(2)
N3 0.056(2) 0.046(2) 0.050(2) -0.0004(17) 0.0170(17) -0.0006(18)
C26 0.069(3) 0.046(3) 0.050(2) -0.001(2) 0.025(2) 0.006(2)
C28 0.059(3) 0.055(3) 0.046(2) -0.005(2) 0.027(2) 0.000(2)
C10 0.052(3) 0.049(3) 0.048(3) -0.006(2) 0.015(2) -0.007(2)
N4 0.061(3) 0.082(3) 0.067(3) 0.002(2) 0.031(2) 0.006(2)
C16 0.059(3) 0.062(4) 0.048(3) 0.003(2) 0.011(2) -0.013(2)
C24 0.052(3) 0.047(3) 0.048(2) 0.000(2) 0.0214(19) 0.004(2)
C37 0.060(3) 0.058(3) 0.070(3) -0.001(3) 0.034(2) -0.008(2)
C6 0.045(2) 0.062(3) 0.048(2) -0.006(2) 0.0146(18) -0.008(2)
C11 0.064(3) 0.058(3) 0.045(3) 0.001(2) 0.014(2) -0.014(2)
C29 0.057(3) 0.053(3) 0.055(3) -0.004(2) 0.020(2) -0.001(2)
C30 0.091(4) 0.047(3) 0.061(3) -0.004(2) 0.043(3) -0.003(3)
C8 0.047(2) 0.060(3) 0.041(2) 0.000(2) 0.0145(18) 0.001(2)
C4 0.051(3) 0.074(4) 0.057(3) 0.006(2) 0.016(2) -0.008(3)
C36 0.068(4) 0.100(5) 0.055(3) -0.011(3) 0.025(2) -0.006(3)
C7 0.054(3) 0.072(4) 0.049(3) -0.009(2) 0.021(2) -0.008(2)
C12 0.058(3) 0.058(3) 0.050(3) 0.005(2) 0.017(2) 0.005(2)
C22 0.056(3) 0.047(3) 0.051(2) -0.0041(18) 0.0170(18) -0.0080(19)
C38 0.067(3) 0.060(3) 0.051(3) -0.004(2) 0.025(2) 0.001(2)
C19 0.104(5) 0.038(3) 0.088(4) -0.005(3) 0.011(3) 0.004(3)
C35 0.066(3) 0.091(5) 0.057(3) -0.011(3) 0.026(2) -0.012(3)
N1 0.067(3) 0.102(4) 0.058(3) 0.009(3) 0.026(2) -0.006(3)
C2 0.067(3) 0.076(4) 0.056(3) -0.006(3) 0.031(2) -0.014(3)
C1 0.068(4) 0.094(5) 0.061(3) -0.014(3) 0.027(3) -0.013(3)
C20 0.112(5) 0.047(3) 0.087(4) -0.011(3) 0.037(3) -0.008(3)
C21 0.086(4) 0.051(3) 0.081(3) -0.012(3) 0.037(3) -0.004(3)
C17 0.048(3) 0.047(3) 0.055(3) -0.002(2) 0.007(2) 0.003(2)
C31 0.087(4) 0.082(4) 0.061(3) -0.019(3) 0.027(3) -0.014(3)
C15 0.084(4) 0.060(4) 0.082(4) 0.000(3) 0.039(3) -0.007(3)
C5 0.068(4) 0.077(4) 0.068(3) 0.015(3) 0.030(3) 0.000(3)
C14 0.094(4) 0.082(4) 0.057(3) 0.007(3) 0.014(3) 0.012(3)
C13 0.106(5) 0.086(5) 0.080(4) 0.006(3) 0.050(3) 0.023(4)
C33 0.184(8) 0.051(4) 0.133(6) -0.023(4) 0.115(6) -0.015(4)
C32 0.117(5) 0.084(5) 0.075(4) 0.016(3) 0.043(3) 0.041(4)
Ni2 0.0502(3) 0.0463(3) 0.0505(3) 0.0013(3) 0.0177(2) -0.0002(3)
O3 0.063(2) 0.046(2) 0.0646(19) -0.0037(16) 0.0329(16) -0.0051(15)
O4 0.059(2) 0.057(2) 0.0545(18) 0.0055(16) 0.0281(15) 0.0025(16)
N7 0.047(2) 0.050(3) 0.050(2) -0.0029(18) 0.0133(17) -0.0011(17)
N6 0.048(2) 0.046(2) 0.051(2) 0.0016(17) 0.0164(17) 0.0020(18)
C63 0.040(3) 0.065(3) 0.044(2) -0.003(2) 0.0094(19) 0.001(2)
C48 0.049(3) 0.041(3) 0.052(3) 0.003(2) 0.016(2) 0.004(2)
C41 0.052(3) 0.050(3) 0.051(2) 0.003(2) 0.020(2) 0.003(2)
C72 0.043(2) 0.072(4) 0.047(2) 0.003(2) 0.0118(18) 0.003(2)
C54 0.051(3) 0.048(3) 0.056(3) -0.004(2) 0.017(2) 0.002(2)
C46 0.064(3) 0.043(3) 0.045(2) 0.002(2) 0.024(2) 0.001(2)
C61 0.054(3) 0.044(3) 0.052(3) 0.006(2) 0.013(2) -0.001(2)
C62 0.050(3) 0.057(3) 0.046(3) 0.004(2) 0.015(2) -0.007(2)
C47 0.049(3) 0.048(3) 0.054(3) 0.003(2) 0.016(2) 0.005(2)
C44 0.055(3) 0.052(3) 0.052(3) 0.005(2) 0.020(2) 0.002(2)
C67 0.053(3) 0.065(3) 0.048(3) 0.007(2) 0.014(2) -0.006(2)
C45 0.063(3) 0.049(3) 0.052(3) 0.001(2) 0.021(2) 0.000(2)
C50 0.094(4) 0.046(3) 0.060(3) 0.003(2) 0.037(3) 0.006(3)
C43 0.087(4) 0.069(4) 0.085(4) 0.007(3) 0.046(3) -0.002(3)
C49 0.056(3) 0.056(3) 0.054(3) -0.004(2) 0.028(2) 0.005(2)
C64 0.046(3) 0.061(3) 0.048(2) 0.003(2) 0.0104(19) -0.002(2)
N5 0.077(3) 0.075(3) 0.068(3) 0.007(2) 0.042(2) 0.002(2)
C76 0.057(3) 0.088(4) 0.053(3) 0.005(3) 0.024(2) 0.001(3)
C66 0.051(3) 0.069(3) 0.043(2) 0.000(3) 0.0151(18) -0.008(3)
C42 0.072(3) 0.054(3) 0.060(3) 0.003(2) 0.030(2) -0.004(2)
C60 0.046(3) 0.048(3) 0.057(3) -0.003(2) 0.008(2) -0.005(2)
C65 0.052(3) 0.064(3) 0.052(3) -0.001(2) 0.015(2) 0.002(2)
N8 0.078(3) 0.106(4) 0.068(3) 0.017(3) 0.037(2) 0.006(3)
C74 0.073(4) 0.099(5) 0.054(3) -0.004(3) 0.027(3) -0.005(3)
C57 0.102(5) 0.046(3) 0.080(3) -0.005(2) 0.031(3) -0.002(3)
C40 0.060(3) 0.075(4) 0.062(3) -0.009(3) 0.027(2) -0.009(3)
C68 0.065(3) 0.066(4) 0.052(3) -0.002(2) 0.022(2) 0.012(3)
C53 0.102(5) 0.079(5) 0.082(4) 0.009(3) 0.026(3) 0.045(4)
C39 0.072(4) 0.094(5) 0.058(3) -0.008(3) 0.025(3) 0.002(3)
C52 0.086(4) 0.072(4) 0.056(3) -0.006(2) 0.038(3) -0.002(3)
C59 0.091(4) 0.048(3) 0.070(3) 0.003(3) 0.020(3) -0.011(3)
C56 0.085(4) 0.048(3) 0.068(3) -0.002(3) 0.021(3) 0.000(3)
C58 0.093(4) 0.051(3) 0.088(4) -0.002(3) 0.023(3) -0.020(3)
C73 0.065(3) 0.089(4) 0.062(3) -0.002(3) 0.022(2) -0.012(3)
C75 0.069(4) 0.091(5) 0.082(4) 0.012(4) 0.034(3) 0.000(3)
C71 0.100(5) 0.079(5) 0.100(4) 0.009(3) 0.045(4) 0.026(4)
C70 0.088(4) 0.056(4) 0.099(4) 0.002(3) 0.018(3) -0.004(3)
C69 0.083(4) 0.071(4) 0.072(3) 0.006(3) -0.002(3) 0.014(3)
C55 0.054(3) 0.048(3) 0.052(2) 0.0029(18) 0.0089(19) 0.003(2)
C51 0.244(10) 0.051(4) 0.126(6) 0.000(4) 0.123(6) -0.018(5)
N9 0.065(3) 0.084(4) 0.076(3) -0.001(3) 0.026(2) 0.006(3)
N10 0.072(3) 0.080(4) 0.064(3) 0.005(2) 0.024(2) 0.016(3)
O6 0.106(3) 0.144(5) 0.102(3) -0.026(3) 0.057(3) -0.002(3)
C77 0.090(5) 0.124(6) 0.084(4) -0.009(5) 0.022(3) 0.021(5)
C80 0.083(4) 0.086(5) 0.105(5) -0.023(4) 0.036(3) -0.008(4)
C79 0.098(5) 0.109(7) 0.128(6) 0.004(5) 0.042(4) 0.013(5)
C81 0.080(4) 0.092(6) 0.130(5) -0.001(5) 0.031(4) -0.006(4)
C78 0.085(5) 0.167(9) 0.101(4) 0.056(5) 0.046(4) 0.033(5)
C82 0.092(5) 0.165(9) 0.106(4) 0.052(5) 0.055(4) 0.036(5)
O5 0.115(4) 0.164(6) 0.092(3) -0.015(3) 0.059(3) 0.002(3)

loop_
_atom_type_symbol
_atom_type_description
_atom_type_scat_dispersion_real
_atom_type_scat_dispersion_imag
_atom_type_scat_source
C C 0.0033 0.0016 'International Tables Vol C Tables 4.2.6.8 and 6.1.1.4'
H H 0.0000 0.0000 'International Tables Vol C Tables 4.2.6.8 and 6.1.1.4'
N N 0.0061 0.0033 'International Tables Vol C Tables 4.2.6.8 and 6.1.1.4'
O O 0.0106 0.0060 'International Tables Vol C Tables 4.2.6.8 and 6.1.1.4'
Ni Ni 0.3393 1.1124 'International Tables Vol C Tables 4.2.6.8 and 6.1.1.4'

loop_
_geom_angle_atom_site_label_1
_geom_angle_atom_site_label_2
_geom_angle_atom_site_label_3
_geom_angle
O2 Ni1 N2 171.53(15)
O2 Ni1 N3 93.96(17)
N2 Ni1 N3 86.75(17)
O2 Ni1 O1 86.28(14)
N2 Ni1 O1 94.11(18)
N3 Ni1 O1 172.45(15)
C25 O2 Ni1 130.5(3)
C9 O1 Ni1 129.3(3)
C16 N2 C17 120.0(4)
C16 N2 Ni1 126.4(4)
C17 N2 Ni1 113.0(3)
O1 C9 C10 122.0(5)
O1 C9 C8 119.1(5)
C10 C9 C8 118.9(4)
O2 C25 C24 120.3(4)
O2 C25 C26 120.9(4)
C24 C25 C26 118.7(4)
C17 C18 C19 109.8(5)
C35 C34 C38 115.4(5)
C35 C34 C28 122.1(4)
C38 C34 C28 122.5(4)
C4 C3 C2 116.6(4)
C4 C3 C6 122.3(5)
C2 C3 C6 121.1(5)
C26 C27 C28 123.6(5)
N3 C23 C24 124.5(5)
C23 N3 C22 120.3(4)
C23 N3 Ni1 127.1(3)
C22 N3 Ni1 112.1(3)
C27 C26 C25 118.7(4)
C27 C26 C30 120.8(5)
C25 C26 C30 120.5(4)
C29 C28 C27 117.7(4)
C29 C28 C34 121.9(4)
C27 C28 C34 120.4(4)
C11 C10 C9 120.7(5)
C11 C10 C16 117.6(5)
C9 C10 C16 121.7(5)
C37 N4 C36 115.5(4)
N2 C16 C10 125.7(5)
C29 C24 C25 120.1(5)
C29 C24 C23 117.0(4)
C25 C24 C23 122.9(5)
N4 C37 C38 124.3(5)
C11 C6 C7 117.8(4)
C11 C6 C3 122.3(5)
C7 C6 C3 119.9(5)
C6 C11 C10 120.9(5)
C28 C29 C24 121.2(5)
C32 C30 C31 111.0(5)
C32 C30 C26 108.6(4)
C31 C30 C26 108.8(5)
C32 C30 C33 109.2(5)
C31 C30 C33 107.0(5)
C26 C30 C33 112.3(4)
C7 C8 C9 117.1(5)
C7 C8 C12 121.3(5)
C9 C8 C12 121.6(4)
C3 C4 C5 119.5(5)
N4 C36 C35 124.9(5)
C8 C7 C6 123.9(5)
C8 C12 C15 111.2(4)
C8 C12 C13 111.8(4)
C15 C12 C13 107.9(5)
C8 C12 C14 109.0(4)
C15 C12 C14 110.1(4)
C13 C12 C14 106.8(4)
N3 C22 C17 105.2(3)
N3 C22 C21 117.5(4)
C17 C22 C21 110.3(4)
C37 C38 C34 120.1(4)
C20 C19 C18 111.5(5)
C36 C35 C34 119.8(5)
C5 N1 C1 116.6(5)
C1 C2 C3 120.6(5)
N1 C1 C2 123.0(6)
C19 C20 C21 112.5(4)
C22 C21 C20 108.6(4)
N2 C17 C18 117.4(4)
N2 C17 C22 104.7(4)
C18 C17 C22 110.8(4)
N1 C5 C4 123.6(6)
N7 Ni2 O4 93.46(18)
N7 Ni2 N6 86.48(17)
O4 Ni2 N6 176.44(15)
N7 Ni2 O3 176.61(16)
O4 Ni2 O3 85.77(15)
N6 Ni2 O3 94.50(17)
C47 O3 Ni2 128.3(3)
C63 O4 Ni2 127.8(3)
C61 N7 C60 121.7(4)
C61 N7 Ni2 125.9(3)
C60 N7 Ni2 112.4(3)
C54 N6 C55 119.9(4)
C54 N6 Ni2 126.3(4)
C55 N6 Ni2 113.8(3)
O4 C63 C62 122.5(5)
O4 C63 C64 119.7(5)
C62 C63 C64 117.9(5)
C49 C48 C47 120.7(5)
C49 C48 C54 117.8(5)
C47 C48 C54 121.4(5)
C42 C41 C40 117.1(5)
C42 C41 C44 122.7(4)
C40 C41 C44 120.1(4)
C76 C72 C73 116.2(5)
C76 C72 C66 122.2(5)
C73 C72 C66 121.5(5)
N6 C54 C48 126.0(5)
C45 C46 C47 116.7(4)
C45 C46 C50 123.2(5)
C47 C46 C50 120.1(4)
N7 C61 C62 125.0(5)
C63 C62 C67 120.4(5)
C63 C62 C61 120.8(5)
C67 C62 C61 118.4(5)
O3 C47 C48 123.0(5)
O3 C47 C46 118.5(4)
C48 C47 C46 118.6(4)
C49 C44 C45 117.1(4)
C49 C44 C41 121.2(4)
C45 C44 C41 121.8(5)
C66 C67 C62 121.4(5)
C46 C45 C44 125.3(5)
C46 C50 C53 109.9(4)
C46 C50 C52 110.9(4)
C53 C50 C52 110.7(5)
C46 C50 C51 111.7(5)
C53 C50 C51 108.2(5)
C52 C50 C51 105.5(5)
N5 C43 C42 124.7(6)
C44 C49 C48 121.7(5)
C65 C64 C63 117.5(5)
C65 C64 C68 121.7(5)
C63 C64 C68 120.8(4)
C43 N5 C39 114.6(5)
C75 C76 C72 119.7(5)
C67 C66 C65 117.4(4)
C67 C66 C72 122.8(5)
C65 C66 C72 119.8(5)
C41 C42 C43 119.3(5)
N7 C60 C55 106.2(4)
N7 C60 C59 118.9(4)
C55 C60 C59 111.0(4)
C64 C65 C66 124.6(5)
C74 N8 C75 115.2(5)
N8 C74 C73 124.2(6)
C58 C57 C56 113.1(5)
C39 C40 C41 118.9(5)
C70 C68 C69 108.8(5)
C70 C68 C64 111.5(4)
C69 C68 C64 111.1(5)
C70 C68 C71 105.1(5)
C69 C68 C71 107.2(4)
C64 C68 C71 112.8(5)
N5 C39 C40 125.4(5)
C60 C59 C58 109.0(4)
C55 C56 C57 108.6(4)
C57 C58 C59 112.3(4)
C72 C73 C74 119.7(6)
N8 C75 C76 124.8(6)
N6 C55 C60 105.8(3)
N6 C55 C56 117.0(4)
C60 C55 C56 111.7(4)
C80 N9 C81 121.7(6)
C80 N9 C82 120.8(7)
C81 N9 C82 117.5(6)
C77 N10 C79 118.6(7)
C77 N10 C78 121.8(7)
C79 N10 C78 119.7(6)
O5 C77 N10 128.3(9)
O6 C80 N9 125.5(8)

loop_
_geom_bond_atom_site_label_1
_geom_bond_atom_site_label_2
_geom_bond_distance
Ni1 O2 1.830(3)
Ni1 N2 1.841(4)
Ni1 N3 1.842(4)
Ni1 O1 1.854(3)
O2 C25 1.319(5)
O1 C9 1.316(5)
N2 C16 1.304(6)
N2 C17 1.508(6)
C9 C10 1.416(7)
C9 C8 1.440(7)
C25 C24 1.418(6)
C25 C26 1.420(7)
C18 C17 1.510(7)
C18 C19 1.527(8)
C34 C35 1.388(6)
C34 C38 1.398(7)
C34 C28 1.474(6)
C3 C4 1.380(7)
C3 C2 1.383(7)
C3 C6 1.497(6)
C27 C26 1.369(6)
C27 C28 1.417(6)
C23 N3 1.297(6)
C23 C24 1.433(6)
N3 C22 1.482(5)
C26 C30 1.547(7)
C28 C29 1.368(7)
C10 C11 1.411(7)
C10 C16 1.426(7)
N4 C37 1.325(6)
N4 C36 1.325(7)
C24 C29 1.416(6)
C37 C38 1.371(6)
C6 C11 1.365(7)
C6 C7 1.426(7)
C30 C32 1.529(8)
C30 C31 1.541(7)
C30 C33 1.548(8)
C8 C7 1.383(6)
C8 C12 1.538(7)
C4 C5 1.392(7)
C36 C35 1.372(7)
C12 C15 1.541(7)
C12 C13 1.543(7)
C12 C14 1.546(6)
C22 C17 1.515(5)
C22 C21 1.534(6)
C19 C20 1.511(7)
N1 C5 1.332(7)
N1 C1 1.340(7)
C2 C1 1.375(7)
C20 C21 1.536(7)
Ni2 N7 1.842(4)
Ni2 O4 1.847(3)
Ni2 N6 1.849(4)
Ni2 O3 1.849(3)
O3 C47 1.311(5)
O4 C63 1.312(6)
N7 C61 1.289(6)
N7 C60 1.479(6)
N6 C54 1.287(6)
N6 C55 1.491(5)
C63 C62 1.418(7)
C63 C64 1.451(7)
C48 C49 1.408(6)
C48 C47 1.416(6)
C48 C54 1.425(6)
C41 C42 1.369(7)
C41 C40 1.391(6)
C41 C44 1.486(6)
C72 C76 1.382(8)
C72 C73 1.392(7)
C72 C66 1.481(6)
C46 C45 1.395(6)
C46 C47 1.450(7)
C46 C50 1.518(7)
C61 C62 1.424(7)
C62 C67 1.420(7)
C44 C49 1.378(7)
C44 C45 1.396(7)
C67 C66 1.361(7)
C50 C53 1.529(8)
C50 C52 1.542(6)
C50 C51 1.543(9)
C43 N5 1.330(6)
C43 C42 1.396(7)
C64 C65 1.372(6)
C64 C68 1.527(7)
N5 C39 1.332(7)
C76 C75 1.377(7)
C66 C65 1.413(7)
C60 C55 1.511(6)
C60 C59 1.518(7)
N8 C74 1.326(8)
N8 C75 1.342(8)
C74 C73 1.392(7)
C57 C58 1.513(7)
C57 C56 1.538(7)
C40 C39 1.378(7)
C68 C70 1.525(8)
C68 C69 1.527(6)
C68 C71 1.539(7)
C59 C58 1.529(8)
C56 C55 1.523(6)
N9 C80 1.315(8)
N9 C81 1.446(8)
N9 C82 1.459(8)
N10 C77 1.333(8)
N10 C79 1.430(9)
N10 C78 1.452(8)
O6 C80 1.221(7)
C77 O5 1.198(8)
